data_7125417
loop_
_publ_author_name
'Cao, Li-Hui'
'Liu, Xin'
'Tang, Xiao-Han'
'Liu, Junyi'
'Xu, Xiao-Qian'
'Zang, Shuang-Quan'
'Ma, Yang-Min'

_publ_section_title
;
 A fivefold linker length reduction in an interpenetrated metal-organic
 framework via sequential solvent-assisted linker exchange.
;
_journal_issue 84
_journal_name_full 'Chemical communications (Cambridge, England)'
_journal_page_first 12671
_journal_page_last 12674
_journal_paper_doi 10.1039/c9cc06739f
_journal_volume 55
_journal_year 2019
_chemical_formula_moiety 'C66 H40 N2 O12 Zn3'
_chemical_formula_sum 'C66 H40 N2 O12 Zn3'
_chemical_formula_weight 1249.11
_space_group_crystal_system orthorhombic
_space_group_IT_number 50
_space_group_name_Hall '-P 2ab 2b'
_space_group_name_H-M_alt 'P b a n :2'
_atom_sites_solution_hydrogens geom
_atom_sites_solution_primary direct
_audit_creation_date 2019-09-22
_audit_creation_method
;
Olex2 1.2
(compiled 2018.05.29 svn.r3508 for OlexSys, GUI svn.r5506)
;
_audit_update_record
;
2019-09-22 deposited with the CCDC.	2019-09-27 downloaded from the CCDC.
;
_cell_angle_alpha 90
_cell_angle_beta 90
_cell_angle_gamma 90
_cell_formula_units_Z 8
_cell_length_a 31.8382(4)
_cell_length_b 28.3102(3)
_cell_length_c 19.3354(3)
_cell_measurement_reflns_used 23168
_cell_measurement_temperature 200.00(10)
_cell_measurement_theta_max 72.1820
_cell_measurement_theta_min 2.7570
_cell_volume 17427.9(4)
_computing_cell_refinement 'CrysAlisPro 1.171.39.27b (Rigaku OD, 2015)'
_computing_data_collection 'CrysAlisPro 1.171.39.27b (Rigaku OD, 2015)'
_computing_data_reduction 'CrysAlisPro 1.171.39.27b (Rigaku OD, 2015)'
_computing_molecular_graphics 'Olex2 (Dolomanov et al., 2009)'
_computing_publication_material 'Olex2 (Dolomanov et al., 2009)'
_computing_structure_refinement 'XL (Sheldrick, 2008)'
_computing_structure_solution 'XS (Sheldrick, 2008)'
_diffrn_ambient_environment N~2~
_diffrn_ambient_temperature 200.00(10)
_diffrn_detector 'CCD plate'
_diffrn_measured_fraction_theta_full 1.000
_diffrn_measured_fraction_theta_max 1.000
_diffrn_measurement_details
;
List of Runs (angles in degrees, time in seconds):

  # Type    Start    End  Width  t~exp~   \w     \q     \k     \f   Frames
#--------------------------------------------------------------------------
  1  \w    -75.00 -37.00   0.50    0.50    --   -0.90 -57.00-150.00   76
  2  \w    -13.00  29.00   0.50    0.50    --   -0.90 -57.00-150.00   84
  3  \w    -85.00  21.00   0.50    0.50    --    0.90 -82.00  90.00  212
  4  \w     22.00  81.00   0.50    0.50    --    0.90  57.00-180.00  118
  5  \w     69.00 148.00   0.50   10.00    --   98.40  77.00 -60.00  158
  6  \w    149.00 175.00   0.50   10.00    --   98.40  45.00-180.00   52
  7  \w     10.00 128.00   0.50   10.00    --   98.40 -61.00  60.00  236
  8  \w     98.00 125.00   0.50   10.00    --   98.40 -45.00 150.00   54
  9  \w     10.00 117.00   0.50   10.00    --   98.40 -82.00  60.00  214
 10  \w     26.00  62.00   0.50   10.00    --   98.40 -45.00  60.00   72
 11  \w     79.00 104.00   0.50   10.00    --   98.40 -45.00  60.00   50
 12  \w     19.00  79.00   0.50   10.00    --   98.40 -45.00 150.00  120
 13  \w     69.00 180.00   0.50   10.00    --   98.40  45.00 -90.00  222
 14  \w     74.00 152.00   0.50   10.00    --   98.40  45.00-120.00  156
;
_diffrn_measurement_device 'four-circle diffractometer'
_diffrn_measurement_device_type 'XtaLAB AFC12 (RINC): Kappa single'
_diffrn_measurement_method '\w scans'
_diffrn_orient_matrix_type 'CrysAlisPro convention (1999,Acta A55,543-557)'
_diffrn_orient_matrix_UB_11 -0.0083900000
_diffrn_orient_matrix_UB_12 -0.0249483000
_diffrn_orient_matrix_UB_13 -0.0694115000
_diffrn_orient_matrix_UB_21 0.0409933000
_diffrn_orient_matrix_UB_22 -0.0282990000
_diffrn_orient_matrix_UB_23 0.0083875000
_diffrn_orient_matrix_UB_31 -0.0243010000
_diffrn_orient_matrix_UB_32 -0.0392242000
_diffrn_orient_matrix_UB_33 0.0381883000
_diffrn_radiation_monochromator graphite
_diffrn_radiation_probe x-ray
_diffrn_radiation_type CuK\a
_diffrn_radiation_wavelength 1.54184
_diffrn_reflns_av_R_equivalents 0.0477
_diffrn_reflns_av_unetI/netI 0.0300
_diffrn_reflns_Laue_measured_fraction_full 1.000
_diffrn_reflns_Laue_measured_fraction_max 1.000
_diffrn_reflns_limit_h_max 36
_diffrn_reflns_limit_h_min -36
_diffrn_reflns_limit_k_max 18
_diffrn_reflns_limit_k_min -32
_diffrn_reflns_limit_l_max 22
_diffrn_reflns_limit_l_min -20
_diffrn_reflns_number 79050
_diffrn_reflns_point_group_measured_fraction_full 1.000
_diffrn_reflns_point_group_measured_fraction_max 1.000
_diffrn_reflns_theta_full 62.499
_diffrn_reflns_theta_max 62.499
_diffrn_reflns_theta_min 2.285
_diffrn_source 'fine-focus sealed X-ray tube'
_diffrn_source_type 'Enhance (Cu) X-ray Source'
_exptl_absorpt_coefficient_mu 1.323
_exptl_absorpt_correction_T_max 1.00000
_exptl_absorpt_correction_T_min 0.72146
_exptl_absorpt_correction_type multi-scan
_exptl_absorpt_process_details
;
CrysAlisPro 1.171.39.27b (Rigaku Oxford Diffraction, 2015)
Empirical absorption correction using spherical harmonics,
 implemented in SCALE3 ABSPACK scaling algorithm.
;
_exptl_crystal_colour red
_exptl_crystal_density_diffrn 0.952
_exptl_crystal_description block
_exptl_crystal_F_000 5088
_exptl_crystal_size_max 0.23
_exptl_crystal_size_mid 0.19
_exptl_crystal_size_min 0.16
_refine_diff_density_max 2.856
_refine_diff_density_min -1.732
_refine_diff_density_rms 0.145
_refine_ls_extinction_method none
_refine_ls_goodness_of_fit_ref 1.037
_refine_ls_hydrogen_treatment constr
_refine_ls_matrix_type full
_refine_ls_number_parameters 748
_refine_ls_number_reflns 13924
_refine_ls_number_restraints 130
_refine_ls_restrained_S_all 1.042
_refine_ls_R_factor_all 0.1390
_refine_ls_R_factor_gt 0.1247
_refine_ls_shift/su_max 0.000
_refine_ls_shift/su_mean 0.000
_refine_ls_structure_factor_coef Fsqd
_refine_ls_weighting_details 'w=1/[\s^2^(Fo^2^)+(0.4500P)^2^] where P=(Fo^2^+2Fc^2^)/3'
_refine_ls_weighting_scheme calc
_refine_ls_wR_factor_gt 0.4500
_refine_ls_wR_factor_ref 0.4700
_reflns_Friedel_coverage 0.000
_reflns_number_gt 10973
_reflns_number_total 13924
_reflns_threshold_expression 'I > 2\s(I)'
_cod_data_source_file c9cc06739f2.cif
_cod_data_source_block Zn-BPE
_cod_original_sg_symbol_H-M 'P b a n'
_cod_database_code 7125417
_shelx_shelxl_version_number 2014/7
_shelx_space_group_comment
;
The symmetry employed for this shelxl refinement is uniquely defined
by the following loop, which should always be used as a source of
symmetry information in preference to the above space-group names.
They are only intended as comments.
;
_shelx_estimated_absorpt_t_max 0.816
_shelx_estimated_absorpt_t_min 0.751
_reflns_odcompleteness_completeness 99.92
_reflns_odcompleteness_iscentric 1
_reflns_odcompleteness_theta 66.97
_olex2_refinement_description
;
1. Fixed Uiso
 At 1.2 times of:
  All C(H) groups
2. Restrained planarity
 C61, C64, C63, N2, C66, C65
 with sigma of 0.01
3. Rigid bond restraints
 N2, C27, C60, C61, C62, C63, C64, C65, C66
 with sigma for 1-2 distances of 0.01 and sigma for 1-3 distances of 0.01
4. Uiso/Uaniso restraints and constraints
N2 \\sim C27 \\sim C60 \\sim C61 \\sim C62 \\sim C63 \\sim C64 \\sim C65 \\sim
C66: within 2A with sigma of 0.01 and sigma for terminal atoms of 0.02
Uanis(C27) \\sim Ueq, Uanis(C60) \\sim Ueq, Uanis(C61) \\sim Ueq, Uanis(C62)
\\sim Ueq, Uanis(C63) \\sim Ueq, Uanis(C64) \\sim Ueq, Uanis(C65) \\sim Ueq,
Uanis(N2) \\sim Ueq, Uanis(C66) \\sim Ueq: with sigma of 0.01 and sigma for
terminal atoms of 0.02
5.a Aromatic/amide H refined with riding coordinates:
 C8(H8), C10(H10), C12(H12), C13(H13), C15(H15), C16(H16), C21(H21), C22(H22),
 C24(H24), C25(H25), C27(H27), C28(H28), C30(H30), C31(H31), C34(H34), C35(H35),
  C36(H36), C37(H37), C38(H38), C39(H39), C42(H42), C43(H43), C44(H44),
 C45(H45), C47(H47), C48(H48), C51(H51), C52(H52), C53(H53), C54(H54), C55(H55),
  C56(H56), C57(H57), C58(H58), C59(H59), C62(H62), C63(H63), C64(H64),
 C65(H65), C66(H66)
;
_olex2_submission_special_instructions 'No special instructions were received'
_oxdiff_exptl_absorpt_empirical_details
;
Empirical correction (ABSPACK) includes:
- Absorption correction using spherical harmonics
- Frame scaling
;
_oxdiff_exptl_absorpt_empirical_full_max 1.522
_oxdiff_exptl_absorpt_empirical_full_min 0.527

loop_
_space_group_symop_operation_xyz
'x, y, z'
'-x+1/2, -y+1/2, z'
'x, -y+1/2, -z'
'-x+1/2, y, -z'
'-x, -y, -z'
'x-1/2, y-1/2, -z'
'-x, y-1/2, z'
'x-1/2, -y, z'

loop_
_atom_site_label
_atom_site_type_symbol
_atom_site_fract_x
_atom_site_fract_y
_atom_site_fract_z
_atom_site_U_iso_or_equiv
_atom_site_adp_type
_atom_site_occupancy
_atom_site_site_symmetry_order
_atom_site_calc_flag
_atom_site_refinement_flags_posn
_atom_site_refinement_flags_adp
Zn1 Zn 0.12303(3) 0.52909(3) 0.50081(5) 0.0405(4) Uani 1 1 d . .
Zn2 Zn 0.11250(3) 0.49782(2) 0.34529(5) 0.0377(4) Uani 1 1 d . .
Zn3 Zn 0.11988(3) 0.46523(3) 0.18592(5) 0.0434(4) Uani 1 1 d . .
O1 O 0.11541(14) 0.46972(16) 0.4474(3) 0.0462(12) Uani 1 1 d . .
O2 O 0.06446(16) 0.45413(17) 0.3174(3) 0.0523(12) Uani 1 1 d . .
O3 O 0.06829(17) 0.43025(19) 0.2073(3) 0.0594(14) Uani 1 1 d . .
O4 O 0.17574(17) 0.45784(18) 0.5036(3) 0.0589(14) Uani 1 1 d . .
O5 O -0.33799(16) 0.45768(17) 0.3660(3) 0.0516(12) Uani 1 1 d . .
O6 O -0.11245(17) 0.02546(16) 0.2366(3) 0.0532(13) Uani 1 1 d . .
O7 O -0.06696(16) 0.04348(18) 0.3768(3) 0.0519(12) Uani 1 1 d . .
O8 O 0.33962(16) 0.04696(18) 0.3155(3) 0.0557(13) Uani 1 1 d . .
O9 O 0.33491(16) 0.07708(18) 0.2108(3) 0.0547(13) Uani 1 1 d . .
O10 O -0.33484(16) 0.42618(16) 0.4708(3) 0.0518(12) Uani 1 1 d . .
O11 O -0.06861(15) 0.06143(17) 0.4890(3) 0.0509(12) Uani 1 1 d . .
O12 O -0.17100(19) 0.03726(17) 0.1787(3) 0.0636(15) Uani 1 1 d . .
N1 N 0.12486(18) 0.5172(2) 0.6029(4) 0.0531(16) Uani 1 1 d . .
N2 N 0.1172(3) 0.4679(3) 1.0828(5) 0.080(2) Uani 1 1 d . U
C1 C 0.0129(2) 0.4012(2) 0.2771(4) 0.0466(16) Uani 1 1 d . .
C2 C 0.1456(2) 0.3916(2) 0.4469(4) 0.0487(17) Uani 1 1 d . .
C3 C 0.2834(2) 0.0983(2) 0.2940(5) 0.0530(18) Uani 1 1 d . .
C4 C -0.1419(2) 0.1991(2) 0.2777(4) 0.0490(17) Uani 1 1 d . .
C5 C 0.1475(2) 0.4426(2) 0.4661(3) 0.0431(15) Uani 1 1 d . .
C6 C 0.3219(2) 0.0727(2) 0.2717(4) 0.0426(15) Uani 1 1 d . .
C7 C 0.0517(2) 0.4307(2) 0.2648(4) 0.0471(16) Uani 1 1 d . .
C8 C -0.1383(2) 0.3466(2) 0.3224(4) 0.0491(17) Uani 1 1 d . .
H8 H -0.1374 0.3788 0.3321 0.059 Uiso 1 1 calc R .
C9 C -0.1428(2) 0.0522(2) 0.2170(3) 0.0439(15) Uani 1 1 d . .
C10 C 0.1779(2) 0.3155(2) 0.4433(4) 0.0507(17) Uani 1 1 d . .
H10 H 0.2012 0.2966 0.4521 0.061 Uiso 1 1 calc R .
C11 C 0.1419(2) 0.2957(2) 0.4138(4) 0.0503(17) Uani 1 1 d . .
C12 C -0.2247(2) 0.3909(2) 0.3151(4) 0.0531(17) Uani 1 1 d . .
H12 H -0.2076 0.4020 0.2796 0.064 Uiso 1 1 calc R .
C13 C -0.1761(2) 0.1791(2) 0.2416(5) 0.0551(18) Uani 1 1 d . .
H13 H -0.1989 0.1981 0.2299 0.066 Uiso 1 1 calc R .
C14 C -0.3225(2) 0.4303(2) 0.4102(4) 0.0419(15) Uani 1 1 d . .
C15 C 0.1790(2) 0.3627(2) 0.4595(4) 0.0492(17) Uani 1 1 d . .
H15 H 0.2031 0.3753 0.4796 0.059 Uiso 1 1 calc R .
C16 C 0.0341(2) 0.1514(2) 0.4584(4) 0.0526(18) Uani 1 1 d . .
H16 H 0.0409 0.1748 0.4904 0.063 Uiso 1 1 calc R .
C17 C -0.1425(2) 0.1027(2) 0.2382(4) 0.0502(17) Uani 1 1 d . .
C18 C 0.0605(2) 0.1444(2) 0.4030(5) 0.0529(18) Uani 1 1 d . .
C19 C -0.0136(2) 0.0915(2) 0.4206(4) 0.0473(16) Uani 1 1 d . .
C20 C -0.1013(2) 0.3231(2) 0.3015(4) 0.0495(17) Uani 1 1 d . .
C21 C -0.1084(2) 0.1218(2) 0.2745(4) 0.0483(16) Uani 1 1 d . .
H21 H -0.0859 0.1026 0.2865 0.058 Uiso 1 1 calc R .
C22 C 0.1746(2) 0.2205(2) 0.3732(4) 0.0485(16) Uani 1 1 d . .
H22 H 0.1993 0.2372 0.3650 0.058 Uiso 1 1 calc R .
C23 C -0.1760(2) 0.3224(2) 0.3287(4) 0.0488(16) Uani 1 1 d . .
C24 C -0.1030(2) 0.2747(2) 0.2871(5) 0.0539(19) Uani 1 1 d . .
H24 H -0.0788 0.2591 0.2728 0.065 Uiso 1 1 calc R .
C25 C 0.1369(2) 0.1483(2) 0.3715(4) 0.0501(17) Uani 1 1 d . .
H25 H 0.1363 0.1158 0.3645 0.060 Uiso 1 1 calc R .
C26 C 0.1005(2) 0.1710(2) 0.3927(4) 0.0471(16) Uani 1 1 d . .
C27 C 0.1326(4) 0.4898(5) 0.8211(7) 0.096(3) Uani 1 1 d . U
H27 H 0.1593 0.4932 0.8399 0.115 Uiso 1 1 calc R .
C28 C 0.1097(2) 0.3730(2) 0.4165(5) 0.0520(19) Uani 1 1 d . .
H28 H 0.0868 0.3923 0.4070 0.062 Uiso 1 1 calc R .
C29 C -0.2849(2) 0.4011(2) 0.3883(4) 0.0433(15) Uani 1 1 d . .
C30 C -0.0103(2) 0.4053(3) 0.3369(4) 0.0508(17) Uani 1 1 d . .
H30 H -0.0008 0.4248 0.3723 0.061 Uiso 1 1 calc R .
C31 C -0.1763(2) 0.2743(2) 0.3147(4) 0.0520(18) Uani 1 1 d . .
H31 H -0.2014 0.2577 0.3192 0.062 Uiso 1 1 calc R .
C32 C 0.1398(2) 0.2443(2) 0.3979(5) 0.056(2) Uani 1 1 d . .
C33 C -0.0529(2) 0.0636(2) 0.4310(3) 0.0419(15) Uani 1 1 d . .
C34 C 0.1029(2) 0.2191(2) 0.4084(4) 0.0503(17) Uani 1 1 d . .
H34 H 0.0794 0.2345 0.4261 0.060 Uiso 1 1 calc R .
C35 C -0.2756(3) 0.3592(3) 0.4209(5) 0.062(2) Uani 1 1 d . .
H35 H -0.2921 0.3490 0.4577 0.075 Uiso 1 1 calc R .
C36 C 0.2218(2) 0.1023(2) 0.3652(5) 0.0558(19) Uani 1 1 d . .
H36 H 0.2043 0.0884 0.3978 0.067 Uiso 1 1 calc R .
C37 C -0.0019(2) 0.1253(2) 0.4683(5) 0.0565(19) Uani 1 1 d . .
H37 H -0.0184 0.1305 0.5072 0.068 Uiso 1 1 calc R .
C38 C -0.2588(2) 0.4165(2) 0.3339(4) 0.0529(18) Uani 1 1 d . .
H38 H -0.2649 0.4445 0.3108 0.063 Uiso 1 1 calc R .
C39 C -0.1766(2) 0.1322(2) 0.2236(4) 0.0517(17) Uani 1 1 d . .
H39 H -0.2000 0.1198 0.2014 0.062 Uiso 1 1 calc R .
C40 C -0.0611(2) 0.3490(2) 0.2926(4) 0.0471(15) Uani 1 1 d . .
C41 C 0.1736(2) 0.1725(2) 0.3603(4) 0.0456(15) Uani 1 1 d . .
C42 C 0.1084(2) 0.3253(2) 0.4006(5) 0.059(2) Uani 1 1 d . .
H42 H 0.0843 0.3129 0.3805 0.071 Uiso 1 1 calc R .
C43 C 0.2580(2) 0.0799(2) 0.3441(4) 0.0457(16) Uani 1 1 d . .
H43 H 0.2654 0.0514 0.3646 0.055 Uiso 1 1 calc R .
C44 C 0.2735(3) 0.1417(3) 0.2643(5) 0.0585(19) Uani 1 1 d . .
H44 H 0.2904 0.1540 0.2294 0.070 Uiso 1 1 calc R .
C45 C 0.0475(3) 0.1105(3) 0.3550(5) 0.064(2) Uani 1 1 d . .
H45 H 0.0643 0.1051 0.3165 0.077 Uiso 1 1 calc R .
C46 C -0.1404(2) 0.2498(2) 0.2941(4) 0.0481(17) Uani 1 1 d . .
C47 C -0.0471(2) 0.3808(3) 0.3449(4) 0.0516(17) Uani 1 1 d . .
H47 H -0.0631 0.3851 0.3846 0.062 Uiso 1 1 calc R .
C48 C -0.2420(2) 0.3323(3) 0.3991(5) 0.065(2) Uani 1 1 d . .
H48 H -0.2376 0.3029 0.4192 0.078 Uiso 1 1 calc R .
C49 C 0.2118(2) 0.1464(2) 0.3367(4) 0.0521(18) Uani 1 1 d . .
C50 C -0.2143(2) 0.3481(2) 0.3474(4) 0.0478(17) Uani 1 1 d . .
C51 C 0.0119(2) 0.0855(3) 0.3617(4) 0.059(2) Uani 1 1 d . .
H51 H 0.0040 0.0643 0.3273 0.071 Uiso 1 1 calc R .
C52 C -0.1081(2) 0.1692(2) 0.2926(5) 0.0539(18) Uani 1 1 d . .
H52 H -0.0848 0.1814 0.3153 0.065 Uiso 1 1 calc R .
C53 C -0.0365(3) 0.3443(3) 0.2346(5) 0.075(3) Uani 1 1 d . .
H53 H -0.0449 0.3237 0.1998 0.090 Uiso 1 1 calc R .
C54 C 0.0003(3) 0.3692(3) 0.2269(6) 0.078(3) Uani 1 1 d . .
H54 H 0.0168 0.3646 0.1877 0.094 Uiso 1 1 calc R .
C55 C 0.2389(3) 0.1663(3) 0.2864(5) 0.068(2) Uani 1 1 d . .
H55 H 0.2332 0.1961 0.2684 0.081 Uiso 1 1 calc R .
C56 C 0.1615(3) 0.5135(3) 0.6380(4) 0.0558(18) Uani 1 1 d . .
H56 H 0.1861 0.5173 0.6129 0.067 Uiso 1 1 calc R .
C57 C 0.0903(3) 0.5098(3) 0.6395(5) 0.062(2) Uani 1 1 d . .
H57 H 0.0645 0.5108 0.6171 0.074 Uiso 1 1 calc R .
C58 C 0.0913(4) 0.5007(4) 0.7100(5) 0.080(3) Uani 1 1 d . .
H58 H 0.0663 0.4965 0.7340 0.096 Uiso 1 1 calc R .
C59 C 0.1652(3) 0.5049(3) 0.7051(5) 0.068(2) Uani 1 1 d . .
H59 H 0.1913 0.5034 0.7264 0.082 Uiso 1 1 calc R .
C60 C 0.1275(4) 0.4981(3) 0.7433(6) 0.082(3) Uani 1 1 d . U
C61 C 0.1100(4) 0.4725(4) 0.9382(7) 0.106(3) Uani 1 1 d . U
C62 C 0.1021(4) 0.4782(5) 0.8630(7) 0.101(3) Uani 1 1 d . U
H62 H 0.0752 0.4734 0.8455 0.121 Uiso 1 1 calc R .
C63 C 0.1502(4) 0.4801(3) 1.0432(6) 0.093(2) Uani 1 1 d . U
H63 H 0.1755 0.4869 1.0650 0.112 Uiso 1 1 calc R .
C64 C 0.1487(4) 0.4830(4) 0.9759(6) 0.102(3) Uani 1 1 d . U
H64 H 0.1726 0.4918 0.9515 0.122 Uiso 1 1 calc R .
C65 C 0.0791(5) 0.4607(4) 0.9774(7) 0.118(3) Uani 1 1 d . U
H65 H 0.0534 0.4535 0.9574 0.141 Uiso 1 1 calc R .
C66 C 0.0831(4) 0.4585(4) 1.0447(7) 0.110(3) Uani 1 1 d . U
H66 H 0.0592 0.4492 1.0691 0.133 Uiso 1 1 calc R .

loop_
_atom_site_aniso_label
_atom_site_aniso_U_11
_atom_site_aniso_U_22
_atom_site_aniso_U_33
_atom_site_aniso_U_23
_atom_site_aniso_U_13
_atom_site_aniso_U_12
Zn1 0.0348(6) 0.0269(5) 0.0598(7) 0.0012(3) -0.0011(3) -0.0015(3)
Zn2 0.0302(6) 0.0227(5) 0.0601(7) -0.0020(3) -0.0001(3) -0.0006(3)
Zn3 0.0439(6) 0.0313(6) 0.0551(7) -0.0003(3) 0.0002(4) -0.0017(3)
O1 0.032(2) 0.033(2) 0.074(4) -0.002(2) 0.001(2) 0.0037(17)
O2 0.046(3) 0.040(2) 0.071(3) -0.005(2) -0.002(2) -0.009(2)
O3 0.051(3) 0.054(3) 0.074(4) -0.013(3) 0.002(3) -0.019(2)
O4 0.048(3) 0.032(2) 0.097(4) -0.001(2) -0.015(3) 0.001(2)
O5 0.051(3) 0.040(3) 0.064(3) -0.004(2) -0.001(2) 0.011(2)
O6 0.056(3) 0.027(2) 0.077(4) 0.000(2) 0.004(2) 0.006(2)
O7 0.053(3) 0.046(3) 0.056(3) 0.009(2) -0.002(2) -0.012(2)
O8 0.049(3) 0.044(3) 0.073(4) -0.005(2) -0.005(2) 0.015(2)
O9 0.052(3) 0.047(3) 0.065(4) 0.006(2) 0.002(2) 0.008(2)
O10 0.051(3) 0.033(2) 0.071(4) 0.001(2) 0.003(2) 0.012(2)
O11 0.041(3) 0.041(3) 0.071(4) -0.009(2) -0.002(2) -0.015(2)
O12 0.073(4) 0.035(3) 0.084(4) -0.002(2) -0.016(3) 0.004(2)
N1 0.037(3) 0.032(3) 0.091(5) 0.000(3) -0.003(3) -0.008(2)
N2 0.092(4) 0.090(5) 0.056(4) 0.001(3) 0.001(3) -0.017(3)
C1 0.035(3) 0.035(3) 0.070(5) -0.010(3) -0.001(3) -0.004(3)
C2 0.042(4) 0.031(3) 0.072(5) 0.010(3) 0.002(3) 0.001(3)
C3 0.038(4) 0.036(3) 0.085(6) 0.001(3) -0.003(3) 0.005(3)
C4 0.050(4) 0.026(3) 0.070(5) -0.001(3) 0.004(3) 0.002(3)
C5 0.059(4) 0.047(4) 0.023(3) 0.007(3) -0.003(3) -0.007(3)
C6 0.046(4) 0.036(3) 0.046(4) -0.005(3) -0.001(3) 0.004(3)
C7 0.041(4) 0.030(3) 0.071(5) -0.005(3) 0.001(3) 0.005(3)
C8 0.034(4) 0.034(3) 0.080(5) -0.006(3) -0.001(3) -0.003(3)
C9 0.060(4) 0.044(4) 0.028(3) 0.007(3) 0.003(3) -0.002(3)
C10 0.037(3) 0.027(3) 0.088(5) 0.006(3) 0.000(3) 0.003(3)
C11 0.041(4) 0.029(3) 0.081(5) 0.002(3) 0.007(3) 0.001(3)
C12 0.052(4) 0.040(4) 0.067(5) 0.003(3) 0.007(3) 0.002(3)
C13 0.047(4) 0.031(3) 0.088(6) -0.004(3) -0.005(3) 0.003(3)
C14 0.036(3) 0.027(3) 0.062(5) 0.003(3) -0.004(3) 0.007(2)
C15 0.031(3) 0.031(3) 0.085(5) -0.001(3) 0.000(3) -0.008(3)
C16 0.041(4) 0.034(3) 0.083(5) -0.009(3) 0.001(3) -0.011(3)
C17 0.041(4) 0.033(3) 0.077(5) 0.003(3) 0.005(3) -0.007(3)
C18 0.033(3) 0.031(3) 0.096(6) 0.000(3) 0.004(3) -0.005(3)
C19 0.040(4) 0.038(3) 0.064(4) -0.003(3) -0.002(3) 0.002(3)
C20 0.039(4) 0.033(3) 0.077(5) -0.008(3) 0.002(3) 0.000(3)
C21 0.047(4) 0.034(3) 0.063(5) 0.005(3) -0.001(3) 0.006(3)
C22 0.039(3) 0.035(3) 0.071(5) 0.002(3) 0.009(3) -0.003(3)
C23 0.041(4) 0.034(3) 0.072(5) -0.001(3) 0.001(3) 0.007(3)
C24 0.033(3) 0.032(3) 0.097(6) -0.008(3) 0.001(3) 0.002(3)
C25 0.043(4) 0.033(3) 0.074(5) 0.003(3) -0.001(3) 0.002(3)
C26 0.034(3) 0.033(3) 0.074(5) 0.007(3) -0.002(3) 0.001(3)
C27 0.104(5) 0.096(5) 0.087(4) 0.014(4) 0.003(4) -0.012(5)
C28 0.029(3) 0.029(3) 0.097(6) 0.004(3) -0.002(3) 0.000(3)
C29 0.038(3) 0.034(3) 0.057(4) -0.006(3) -0.001(3) 0.002(3)
C30 0.042(4) 0.048(4) 0.062(4) -0.012(3) -0.004(3) -0.008(3)
C31 0.039(4) 0.027(3) 0.089(6) -0.002(3) 0.006(3) 0.000(3)
C32 0.036(4) 0.030(3) 0.101(6) -0.001(3) 0.000(4) 0.007(3)
C33 0.048(4) 0.032(3) 0.045(4) -0.003(3) -0.006(3) 0.010(3)
C34 0.033(3) 0.033(3) 0.085(5) -0.003(3) 0.004(3) 0.004(3)
C35 0.055(4) 0.044(4) 0.089(6) 0.010(4) 0.011(4) 0.008(3)
C36 0.043(4) 0.032(3) 0.092(6) 0.004(3) 0.009(4) 0.008(3)
C37 0.044(4) 0.039(4) 0.086(6) -0.013(3) 0.006(4) -0.001(3)
C38 0.046(4) 0.030(3) 0.083(5) 0.006(3) 0.004(3) 0.008(3)
C39 0.054(4) 0.028(3) 0.073(5) -0.001(3) -0.008(3) -0.003(3)
C40 0.046(4) 0.039(3) 0.057(4) -0.011(3) -0.001(3) -0.003(3)
C41 0.042(4) 0.029(3) 0.066(5) 0.006(3) 0.000(3) 0.005(3)
C42 0.035(3) 0.025(3) 0.116(7) 0.004(4) 0.005(4) -0.002(3)
C43 0.048(4) 0.031(3) 0.059(4) 0.002(3) 0.004(3) 0.000(3)
C44 0.058(5) 0.041(4) 0.077(5) 0.013(3) 0.008(4) 0.001(3)
C45 0.053(5) 0.056(5) 0.084(6) -0.014(4) 0.015(4) -0.010(4)
C46 0.035(3) 0.031(3) 0.078(5) -0.007(3) 0.002(3) -0.002(2)
C47 0.046(4) 0.043(4) 0.066(5) -0.001(3) 0.000(3) -0.003(3)
C48 0.050(4) 0.032(3) 0.112(7) 0.011(4) 0.016(4) 0.010(3)
C49 0.039(4) 0.031(3) 0.086(5) 0.006(3) 0.009(3) -0.002(3)
C50 0.032(3) 0.031(3) 0.080(5) -0.001(3) -0.002(3) -0.003(3)
C51 0.048(4) 0.060(5) 0.069(5) -0.026(4) 0.010(3) -0.019(4)
C52 0.046(4) 0.033(4) 0.083(6) -0.006(3) -0.002(3) -0.007(3)
C53 0.066(5) 0.071(5) 0.089(7) -0.030(5) 0.020(4) -0.026(4)
C54 0.062(5) 0.078(6) 0.095(7) -0.033(5) 0.023(5) -0.021(4)
C55 0.057(5) 0.036(4) 0.111(7) 0.023(4) 0.018(4) 0.012(3)
C56 0.067(5) 0.067(5) 0.033(4) 0.007(3) 0.000(3) 0.006(4)
C57 0.046(4) 0.062(5) 0.078(6) 0.002(4) 0.001(4) -0.011(4)
C58 0.080(7) 0.108(8) 0.052(5) 0.007(5) 0.006(4) -0.015(5)
C59 0.075(6) 0.065(5) 0.066(6) 0.000(4) -0.010(4) -0.003(4)
C60 0.102(6) 0.064(5) 0.078(5) 0.011(4) -0.003(4) -0.013(4)
C61 0.115(5) 0.118(5) 0.084(4) 0.003(4) -0.004(4) -0.044(4)
C62 0.096(5) 0.117(5) 0.090(4) 0.007(5) -0.007(4) -0.030(5)
C63 0.102(5) 0.113(5) 0.064(4) 0.010(4) 0.006(4) -0.015(5)
C64 0.116(5) 0.118(5) 0.072(4) 0.013(4) 0.000(4) -0.026(5)
C65 0.117(5) 0.147(6) 0.089(4) 0.000(5) -0.009(4) -0.036(5)
C66 0.112(5) 0.139(6) 0.080(4) 0.000(5) -0.009(4) -0.031(5)

loop_
_atom_type_symbol
_atom_type_description
_atom_type_scat_dispersion_real
_atom_type_scat_dispersion_imag
_atom_type_scat_source
C C 0.0181 0.0091 'International Tables Vol C Tables 4.2.6.8 and 6.1.1.4'
H H 0.0000 0.0000 'International Tables Vol C Tables 4.2.6.8 and 6.1.1.4'
N N 0.0311 0.0180 'International Tables Vol C Tables 4.2.6.8 and 6.1.1.4'
O O 0.0492 0.0322 'International Tables Vol C Tables 4.2.6.8 and 6.1.1.4'
Zn Zn -1.5491 0.6778 'International Tables Vol C Tables 4.2.6.8 and 6.1.1.4'

loop_
_geom_angle_atom_site_label_1
_geom_angle_atom_site_label_2
_geom_angle_atom_site_label_3
_geom_angle
_geom_angle_site_symmetry_1
_geom_angle_site_symmetry_3
O1 Zn1 Zn2 41.77(16) . .
O1 Zn1 N1 111.9(2) . .
O10 Zn1 Zn2 88.39(17) 8_665 .
O10 Zn1 O1 118.9(2) 8_665 .
O10 Zn1 O11 105.7(2) 8_665 7_565
O10 Zn1 N1 112.7(2) 8_665 .
O11 Zn1 Zn2 85.77(16) 7_565 .
O11 Zn1 O1 103.0(2) 7_565 .
O11 Zn1 N1 102.6(2) 7_565 .
N1 Zn1 Zn2 153.60(17) . .
O1 Zn2 Zn1 38.39(13) . .
O1 Zn2 O6 177.1(2) . 7_565
O2 Zn2 Zn1 120.16(16) . .
O2 Zn2 O1 93.0(2) . .
O2 Zn2 O5 175.9(2) . 8_665
O2 Zn2 O6 87.9(2) . 7_565
O2 Zn2 O8 96.2(2) . 2
O5 Zn2 Zn1 63.96(15) 8_665 .
O5 Zn2 O1 90.86(19) 8_665 .
O5 Zn2 O6 88.2(2) 8_665 7_565
O5 Zn2 O8 82.2(2) 8_665 2
O6 Zn2 Zn1 142.75(13) 7_565 .
O7 Zn2 Zn1 67.16(15) 7_565 .
O7 Zn2 O1 89.46(19) 7_565 .
O7 Zn2 O2 86.0(2) 7_565 .
O7 Zn2 O5 95.7(2) 7_565 8_665
O7 Zn2 O6 93.35(19) 7_565 7_565
O7 Zn2 O8 177.8(2) 7_565 2
O8 Zn2 Zn1 111.10(16) 2 .
O8 Zn2 O1 89.8(2) 2 .
O8 Zn2 O6 87.3(2) 2 7_565
O3 Zn3 O6 103.3(2) . 7_565
O3 Zn3 N2 101.2(3) . 1_554
O6 Zn3 N2 117.2(3) 7_565 1_554
O9 Zn3 O3 105.0(3) 2 .
O9 Zn3 O6 119.9(2) 2 7_565
O9 Zn3 N2 107.6(3) 2 1_554
Zn1 O1 Zn2 99.8(2) . .
C5 O1 Zn1 104.8(4) . .
C5 O1 Zn2 120.1(4) . .
C7 O2 Zn2 139.7(5) . .
C7 O3 Zn3 123.0(5) . .
C14 O5 Zn2 144.3(5) . 8_565
Zn3 O6 Zn2 99.4(2) 7 7
C9 O6 Zn2 118.8(4) . 7
C9 O6 Zn3 105.7(5) . 7
C33 O7 Zn2 141.4(5) . 7
C6 O8 Zn2 151.5(5) . 2
C6 O9 Zn3 114.6(4) . 2
C14 O10 Zn1 116.2(4) . 8_565
C33 O11 Zn1 119.1(4) . 7
C56 N1 Zn1 122.2(5) . .
C57 N1 Zn1 121.9(6) . .
C57 N1 C56 115.8(8) . .
C63 N2 Zn3 123.1(8) . 1_556
C66 N2 Zn3 125.1(8) . 1_556
C66 N2 C63 111.8(11) . .
C30 C1 C7 121.6(6) . .
C30 C1 C54 119.3(7) . .
C54 C1 C7 119.1(7) . .
C15 C2 C5 120.4(7) . .
C15 C2 C28 119.3(6) . .
C28 C2 C5 120.3(6) . .
C43 C3 C6 120.4(6) . .
C43 C3 C44 119.8(7) . .
C44 C3 C6 119.8(7) . .
C13 C4 C46 121.6(6) . .
C52 C4 C13 116.8(6) . .
C52 C4 C46 121.5(6) . .
O1 C5 C2 117.6(6) . .
O4 C5 O1 121.1(6) . .
O4 C5 C2 120.9(6) . .
O8 C6 O9 123.0(6) . .
O8 C6 C3 117.4(6) . .
O9 C6 C3 119.6(6) . .
O2 C7 C1 114.9(7) . .
O3 C7 O2 125.9(6) . .
O3 C7 C1 119.2(6) . .
C23 C8 C20 120.9(6) . .
O6 C9 C17 118.7(6) . .
O12 C9 O6 121.4(6) . .
O12 C9 C17 119.8(6) . .
C15 C10 C11 120.3(6) . .
C10 C11 C32 120.9(6) . .
C42 C11 C10 117.7(6) . .
C42 C11 C32 121.4(7) . .
C38 C12 C50 122.2(7) . .
C39 C13 C4 121.5(7) . .
O5 C14 C29 117.3(6) . .
O10 C14 O5 125.2(6) . .
O10 C14 C29 117.5(6) . .
C2 C15 C10 121.6(7) . .
C18 C16 C37 122.6(7) . .
C21 C17 C9 120.9(6) . .
C39 C17 C9 120.9(6) . .
C39 C17 C21 118.2(6) . .
C16 C18 C26 123.4(7) . .
C16 C18 C45 115.8(6) . .
C45 C18 C26 120.8(7) . .
C37 C19 C33 120.2(7) . .
C37 C19 C51 117.9(7) . .
C51 C19 C33 121.9(6) . .
C8 C20 C40 121.3(6) . .
C24 C20 C8 119.1(6) . .
C24 C20 C40 119.6(6) . .
C52 C21 C17 120.4(7) . .
C41 C22 C32 121.5(6) . .
C8 C23 C31 118.4(6) . .
C8 C23 C50 119.7(6) . .
C31 C23 C50 122.0(6) . .
C46 C24 C20 120.7(6) . .
C41 C25 C26 121.7(6) . .
C25 C26 C18 121.1(6) . .
C25 C26 C34 118.1(6) . .
C34 C26 C18 120.7(6) . .
C62 C27 C60 124.8(13) . .
C42 C28 C2 119.2(6) . .
C35 C29 C14 120.9(7) . .
C35 C29 C38 118.8(6) . .
C38 C29 C14 120.3(6) . .
C47 C30 C1 120.7(7) . .
C23 C31 C46 122.4(6) . .
C22 C32 C11 120.7(6) . .
C22 C32 C34 118.7(6) . .
C34 C32 C11 120.7(6) . .
O7 C33 C19 114.9(6) . .
O11 C33 O7 125.7(6) . .
O11 C33 C19 119.4(6) . .
C32 C34 C26 121.0(6) . .
C29 C35 C48 120.2(8) . .
C43 C36 C49 119.0(7) . .
C16 C37 C19 120.3(7) . .
C12 C38 C29 120.4(6) . .
C13 C39 C17 121.1(7) . .
C47 C40 C20 120.0(7) . .
C53 C40 C20 122.5(7) . .
C53 C40 C47 117.5(7) . .
C22 C41 C49 121.5(6) . .
C25 C41 C22 118.8(6) . .
C25 C41 C49 119.6(6) . .
C11 C42 C28 121.9(7) . .
C3 C43 C36 122.0(6) . .
C55 C44 C3 120.1(7) . .
C51 C45 C18 123.2(8) . .
C24 C46 C4 120.2(6) . .
C24 C46 C31 118.6(6) . .
C31 C46 C4 121.2(6) . .
C30 C47 C40 120.5(7) . .
C35 C48 C50 122.0(7) . .
C36 C49 C41 120.4(7) . .
C36 C49 C55 119.0(7) . .
C55 C49 C41 120.6(6) . .
C12 C50 C23 121.0(7) . .
C12 C50 C48 116.2(6) . .
C48 C50 C23 122.8(6) . .
C45 C51 C19 120.1(7) . .
C21 C52 C4 122.0(7) . .
C54 C53 C40 121.6(8) . .
C53 C54 C1 120.3(8) . .
C44 C55 C49 120.0(7) . .
C59 C56 N1 125.6(8) . .
N1 C57 C58 122.4(8) . .
C60 C58 C57 120.6(10) . .
C56 C59 C60 117.3(9) . .
C58 C60 C27 125.4(11) . .
C58 C60 C59 118.3(10) . .
C59 C60 C27 116.3(11) . .
C64 C61 C62 127.6(12) . .
C65 C61 C62 118.5(13) . .
C65 C61 C64 113.7(13) . .
C27 C62 C61 120.6(13) . .
C64 C63 N2 123.8(12) . .
C63 C64 C61 121.1(12) . .
C61 C65 C66 121.7(14) . .
C65 C66 N2 127.9(14) . .

loop_
_geom_bond_atom_site_label_1
_geom_bond_atom_site_label_2
_geom_bond_distance
_geom_bond_site_symmetry_2
Zn1 Zn2 3.1524(12) .
Zn1 O1 1.987(5) .
Zn1 O10 1.934(5) 8_665
Zn1 O11 1.973(5) 7_565
Zn1 N1 2.003(7) .
Zn2 O1 2.131(6) .
Zn2 O2 2.040(5) .
Zn2 O5 2.057(5) 8_665
Zn2 O6 2.242(6) 7_565
Zn2 O7 2.036(5) 7_565
Zn2 O8 2.065(5) 2
Zn3 O3 1.962(5) .
Zn3 O6 1.981(5) 7_565
Zn3 O9 1.933(5) 2
Zn3 N2 1.996(9) 1_554
O1 C5 1.327(9) .
O2 C7 1.280(9) .
O3 C7 1.232(9) .
O4 C5 1.235(9) .
O5 Zn2 2.057(5) 8_565
O5 C14 1.255(8) .
O6 Zn2 2.242(6) 7
O6 Zn3 1.981(5) 7
O6 C9 1.285(9) .
O7 Zn2 2.036(5) 7
O7 C33 1.274(8) .
O8 Zn2 2.065(5) 2
O8 C6 1.250(9) .
O9 Zn3 1.933(5) 2
O9 C6 1.255(9) .
O10 Zn1 1.934(5) 8_565
O10 C14 1.243(9) .
O11 Zn1 1.973(5) 7
O11 C33 1.230(8) .
O12 C9 1.239(9) .
N1 C56 1.352(10) .
N1 C57 1.324(11) .
N2 Zn3 1.997(9) 1_556
N2 C63 1.343(14) .
N2 C66 1.341(15) .
C1 C7 1.511(9) .
C1 C30 1.376(10) .
C1 C54 1.387(11) .
C2 C5 1.491(10) .
C2 C15 1.362(10) .
C2 C28 1.391(10) .
C3 C6 1.489(10) .
C3 C43 1.364(11) .
C3 C44 1.390(10) .
C4 C13 1.414(10) .
C4 C46 1.470(9) .
C4 C52 1.398(10) .
C8 C20 1.412(10) .
C8 C23 1.388(10) .
C9 C17 1.488(10) .
C10 C11 1.397(10) .
C10 C15 1.374(10) .
C11 C32 1.489(10) .
C11 C42 1.382(10) .
C12 C38 1.356(10) .
C12 C50 1.402(10) .
C13 C39 1.373(10) .
C14 C29 1.515(9) .
C16 C18 1.376(11) .
C16 C37 1.378(10) .
C17 C21 1.401(11) .
C17 C39 1.398(10) .
C18 C26 1.494(9) .
C18 C45 1.396(11) .
C19 C33 1.492(10) .
C19 C37 1.381(10) .
C19 C51 1.409(11) .
C20 C24 1.399(10) .
C20 C40 1.484(10) .
C21 C52 1.385(10) .
C22 C32 1.383(10) .
C22 C41 1.382(10) .
C23 C31 1.388(10) .
C23 C50 1.465(10) .
C24 C46 1.391(10) .
C25 C26 1.387(10) .
C25 C41 1.374(10) .
C26 C34 1.396(10) .
C27 C60 1.531(17) .
C27 C62 1.304(17) .
C28 C42 1.383(10) .
C29 C35 1.373(10) .
C29 C38 1.412(11) .
C30 C47 1.371(11) .
C31 C46 1.397(10) .
C32 C34 1.389(10) .
C35 C48 1.379(11) .
C36 C43 1.378(10) .
C36 C49 1.403(10) .
C40 C47 1.424(10) .
C40 C53 1.376(12) .
C41 C49 1.492(10) .
C44 C55 1.374(11) .
C45 C51 1.344(11) .
C48 C50 1.407(11) .
C49 C55 1.417(11) .
C53 C54 1.375(12) .
C56 C59 1.326(12) .
C57 C58 1.388(13) .
C58 C60 1.324(16) .
C59 C60 1.421(16) .
C61 C62 1.484(18) .
C61 C64 1.461(18) .
C61 C65 1.286(19) .
C63 C64 1.306(16) .
C65 C66 1.310(19) .

loop_
_smtbx_masks_void_nr
_smtbx_masks_void_average_x
_smtbx_masks_void_average_y
_smtbx_masks_void_average_z
_smtbx_masks_void_volume
_smtbx_masks_void_count_electrons
1 -0.081 -0.274 -0.299 8147.5 2329.1
2 0.000 0.000 0.500 20.1 0.0
3 0.000 0.500 0.500 20.1 0.0
4 0.250 0.518 0.500 23.8 1.0
5 0.250 0.982 0.500 23.8 1.4
6 0.500 0.000 0.500 20.1 0.0
7 0.500 0.500 0.500 20.1 0.0
8 0.750 0.018 0.500 23.8 0.8
9 0.750 0.482 0.500 23.8 1.2
